data_2005686
loop_
_publ_author_name
'Chen, Z.-N.'
'Jun, Q.'
'Tang, W.-X.'
'Chen, J.'
'Zheng, P.-J.'

_publ_section_title
;
 A \m-Oxamidato-Bridged Dinuclear Copper(II) Complex
;
_journal_issue 11
_journal_name_full 'Acta Crystallographica Section C'
_journal_page_first 2752
_journal_page_last 2754
_journal_paper_doi 10.1107/S0108270196005793
_journal_volume 52
_journal_year 1996
_chemical_formula_iupac '[Cu2 (C6 H12 N4 O2) (C8 H6 N2)2 (H2 O)2] (Cl O4)2'
_chemical_formula_moiety 'C11 H14 Cu N4 O2 , Cl O4'
_chemical_formula_sum 'C11 H14 Cl Cu N4 O6'
_chemical_formula_weight 397.26
_space_group_IT_number 2
_symmetry_cell_setting triclinic
_symmetry_space_group_name_Hall '-P 1'
_symmetry_space_group_name_H-M 'P -1'
_atom_type_scat_source IntTabIV
_cell_angle_alpha 101.81(1)
_cell_angle_beta 102.65(2)
_cell_angle_gamma 112.03(1)
_cell_formula_units_Z 2
_cell_length_a 6.936(2)
_cell_length_b 9.747(3)
_cell_length_c 12.057(1)
_cell_measurement_reflns_used 25
_cell_measurement_temperature 293(1)
_cell_measurement_theta_max 13.4
_cell_measurement_theta_min 10.2
_cell_volume 699.2(3)
_computing_cell_refinement 'CAD-4 Software'
_computing_data_collection 'CAD-4 Software (Enraf-Nonius, 1989)'
_computing_molecular_graphics 'ORTEPII (Johnson, 1976)'
_computing_structure_refinement 'SDP-Plus (Frenz, 1985)'
_computing_structure_solution 'MULTAN11/84 (Main, Germain & Woolfson, 1984)'
_diffrn_measurement_device 'Enraf-Nonius CAD4'
_diffrn_measurement_method \w/2\q
_diffrn_radiation_type MoK\a
_diffrn_radiation_wavelength 0.71073
_diffrn_reflns_av_R_equivalents 0.011
_diffrn_reflns_limit_h_max 8
_diffrn_reflns_limit_h_min -8
_diffrn_reflns_limit_k_max 11
_diffrn_reflns_limit_k_min -11
_diffrn_reflns_limit_l_max 14
_diffrn_reflns_limit_l_min 0
_diffrn_reflns_number 2740
_diffrn_reflns_theta_max 25
_diffrn_standards_decay_% 0.4
_diffrn_standards_interval_time 60
_diffrn_standards_number 3
_exptl_absorpt_coefficient_mu 1.795
_exptl_absorpt_correction_T_max 0.84
_exptl_absorpt_correction_T_min 0.78
_exptl_absorpt_correction_type '\y scans (North, Phillips & Mathews, 1968)'
_exptl_crystal_colour blue-green
_exptl_crystal_density_diffrn 1.892
_exptl_crystal_description block-shaped
_exptl_crystal_size_max 0.3
_exptl_crystal_size_mid 0.2
_exptl_crystal_size_min 0.1
_refine_diff_density_max 0.21
_refine_diff_density_min 0.12
_refine_ls_extinction_method none
_refine_ls_goodness_of_fit_obs 0.66
_refine_ls_hydrogen_treatment refiso
_refine_ls_number_parameters 251
_refine_ls_number_reflns 2345
_refine_ls_R_factor_obs 0.026
_refine_ls_shift/esd_max 0.19
_refine_ls_structure_factor_coef F
_refine_ls_weighting_scheme unit
_refine_ls_wR_factor_obs 0.028
_reflns_number_observed 2345
_reflns_number_total 2468
_reflns_observed_criterion >3\s(I)
_cod_data_source_file sz1007.cif
_cod_data_source_block sz1007a
_cod_depositor_comments
;
 Adding the _atom_site_type_symbol data item.

 Antanas Vaitkus,
 2017-01-19

The following automatic conversions were performed:

'_refine_ls_weighting_scheme' value '1' was changed to 'unit'.

Automatic conversion script
Id: cif_fix_values 3143 2015-03-26 13:38:13Z robertas 
;
_cod_original_formula_sum 'C11 H14 O6 N4 Cl Cu'
_cod_database_code 2005686

loop_
_symmetry_equiv_pos_as_xyz
x,y,z
-x,-y,-z

loop_
_atom_site_aniso_label
Cu
O1
N11
N1
C2
C3
N4
C5
O51
O103
Cl1
O101
O102
O104
N14
C12
C13
C15
C16
C17
C18
C19
C20

loop_
_atom_site_label
_atom_site_type_symbol
_atom_site_fract_x
_atom_site_fract_y
_atom_site_fract_z
_atom_site_B_iso_or_equiv
Cu Cu -.14962(5) .10383(3) -.17221(2) 1.989(6)
O1 O .1176(4) .3298(3) -.1253(2) 4.76(6)
N11 N -.2035(3) .0290(2) -.3485(2) 2.09(4)
N1 N -.3559(3) .2187(2) -.1643(2) 2.48(4)
C2 C -.4344(4) .2054(3) -.0605(2) 3.07(6)
C3 C -.2584(4) .2092(3) .0410(2) 2.27(5)
N4 N -.1453(3) .1186(2) -.0107(2) 2.21(4)
C5 C -.0501(3) .0405(3) .0402(2) 1.94(5)
O51 O -.0317(3) .0236(2) .1436(1) 2.30(3)
O103 O .2834(6) .4552(3) .1229(3) 10.7(1)
Cl Cl .4084(1) .41754(7) .21281(6) 3.40(2)
O101 O .3973(3) .2678(2) .1740(2) 4.34(5)
O102 O .3451(6) .4395(4) .3150(3) 10.3(1)
O104 O .6141(5) .5105(4) .2425(3) 8.9(1)
N14 N -.2970(3) -.1115(2) -.5905(2) 2.72(5)
C12 C -.2476(4) -.1144(3) -.3890(2) 2.39(5)
C13 C -.2972(4) -.1843(3) -.5107(2) 2.67(6)
C15 C -.2475(4) .0379(3) -.5505(2) 2.24(5)
C16 C -.2038(3) .1106(3) -.4293(2) 2.01(5)
C17 C -.1623(4) .2643(3) -.3937(2) 2.64(6)
C18 C -.1655(4) .3410(3) -.4769(2) 3.21(6)
C19 C -.2023(5) .2702(3) -.5961(2) 3.40(6)
C20 C -.2423(4) .1220(3) -.6331(2) 3.07(6)
H17 H -.143(6) .310(4) -.314(3) 4.0
H12 H -.244(6) -.171(4) -.334(3) 4.0
H31 H -.306(6) .172(4) .102(3) 4.0
H20 H -.263(6) .073(4) -.713(3) 4.0
HN12 H -.290(6) .312(4) -.154(3) 4.0
HN11 H -.450(6) .202(4) -.227(3) 4.0
H19 H -.195(6) .326(4) -.648(3) 4.0
H21 H -.545(6) .108(4) -.082(3) 4.0
H13 H -.331(6) -.284(4) -.538(3) 4.0
H22 H -.481(6) .287(4) -.037(3) 4.0
H18 H -.153(6) .435(4) -.456(3) 4.0
HW11 H .174(6) .370(4) -.058(3) 4.0
HW12 H .195(6) .366(4) -.157(3) 4.0
H32 H -.174(6) .303(4) .073(3) 4.0

loop_
_geom_angle_atom_site_label_1
_geom_angle_atom_site_label_2
_geom_angle_atom_site_label_3
_geom_angle_site_symmetry_3
_geom_angle
_geom_angle_publ_flag
O1 Cu N11 . 99.88(8) yes
O1 Cu N4 . 94.75(9) yes
N11 Cu N1 . 101.88(9) yes
N11 Cu O51 2_555 90.03(8) yes
N1 Cu O51 2_555 165.68(8) yes
O1 Cu N1 . 87.010(10) yes
O1 Cu O51 2_555 98.88(10) yes
N11 Cu N4 . 164.89(9) yes
N1 Cu N4 . 82.54(9) yes
N4 Cu O51 2_555 83.96(8) yes

loop_
_geom_bond_atom_site_label_1
_geom_bond_atom_site_label_2
_geom_bond_site_symmetry_2
_geom_bond_distance
_geom_bond_publ_flag
Cu O1 . 2.139(2) yes
Cu N4 . 1.916(2) yes
Cu N11 . 2.001(2) yes
Cu O51 2_555 2.098(2) yes
Cu N1 . 2.128(2) yes
